data_4511467
loop_
_publ_author_name
'Tan, Ting-Feng'
'Han, Jie'
'Pang, Mei-Li'
'Song, Hai-Bin'
'Ma, Yu-Xin'
'Meng, Ji-Ben'

_publ_section_title
;
 Achiral Benzoic Acid Derivatives as Chiral Cocrystal Building Blocks in
 Supramolecular Chemistry:&#x2009; Adducts with Organic Amines
;
_journal_issue 5
_journal_name_full 'Crystal Growth &amp; Design'
_journal_page_first 1186
_journal_paper_doi 10.1021/cg060009y
_journal_volume 6
_journal_year 2006
_chemical_formula_moiety '2(C7 H8 N3), C8 H4 O4'
_chemical_formula_sum 'C22 H20 N6 O4'
_chemical_formula_weight 432.44
_chemical_name_systematic
; 
 ? 
;
_space_group_IT_number 19
_symmetry_cell_setting orthorhombic
_symmetry_space_group_name_Hall 'P 2ac 2ab'
_symmetry_space_group_name_H-M 'P 21 21 21'
_atom_sites_solution_hydrogens geom
_atom_sites_solution_primary direct
_atom_sites_solution_secondary difmap
_audit_creation_method SHELXL-97
_cell_angle_alpha 90.00
_cell_angle_beta 90.00
_cell_angle_gamma 90.00
_cell_formula_units_Z 4
_cell_length_a 8.2519(18)
_cell_length_b 11.814(3)
_cell_length_c 22.267(5)
_cell_measurement_reflns_used 2043
_cell_measurement_temperature 293(2)
_cell_measurement_theta_max 19.54
_cell_measurement_theta_min 2.51
_cell_volume 2170.8(9)
_computing_cell_refinement 'Bruker SMART APEX II'
_computing_data_collection 'Bruker SMART APEX II'
_computing_data_reduction 'Bruker SAINT'
_computing_molecular_graphics 'Bruker SHELXTL'
_computing_publication_material 'Bruker SHELXTL'
_computing_structure_refinement 'SHELXL-97 (Sheldrick, 1997)'
_computing_structure_solution 'SHELXS-97 (Sheldrick, 1990)'
_diffrn_ambient_temperature 293(2)
_diffrn_measured_fraction_theta_full 0.999
_diffrn_measured_fraction_theta_max 0.999
_diffrn_measurement_device_type 'APEX II CCD area detector'
_diffrn_measurement_method 'phi and omega scans'
_diffrn_radiation_monochromator graphite
_diffrn_radiation_source 'fine-focus sealed tube'
_diffrn_radiation_type MoK\a
_diffrn_radiation_wavelength 0.71073
_diffrn_reflns_av_R_equivalents 0.0489
_diffrn_reflns_av_sigmaI/netI 0.0717
_diffrn_reflns_limit_h_max 9
_diffrn_reflns_limit_h_min -9
_diffrn_reflns_limit_k_max 11
_diffrn_reflns_limit_k_min -14
_diffrn_reflns_limit_l_max 26
_diffrn_reflns_limit_l_min -26
_diffrn_reflns_number 11815
_diffrn_reflns_theta_full 25.03
_diffrn_reflns_theta_max 25.03
_diffrn_reflns_theta_min 1.83
_exptl_absorpt_coefficient_mu 0.095
_exptl_absorpt_correction_T_max 1.000000
_exptl_absorpt_correction_T_min 0.698036
_exptl_absorpt_correction_type multi-scan
_exptl_absorpt_process_details SADABS
_exptl_crystal_colour COLORLESS
_exptl_crystal_density_diffrn 1.323
_exptl_crystal_density_meas ?
_exptl_crystal_density_method 'not measured'
_exptl_crystal_description BLOCK
_exptl_crystal_F_000 904
_exptl_crystal_size_max 0.32
_exptl_crystal_size_mid 0.20
_exptl_crystal_size_min 0.14
_refine_diff_density_max 0.239
_refine_diff_density_min -0.188
_refine_diff_density_rms 0.065
_refine_ls_abs_structure_details 'Flack H D (1983), Acta Cryst. A39, 876-881'
_refine_ls_abs_structure_Flack 0.5(14)
_refine_ls_extinction_coef 0.0074(14)
_refine_ls_extinction_expression Fc^*^=kFc[1+0.001xFc^2^\l^3^/sin(2\q)]^-1/4^
_refine_ls_extinction_method SHELXL
_refine_ls_goodness_of_fit_ref 1.051
_refine_ls_hydrogen_treatment constr
_refine_ls_matrix_type full
_refine_ls_number_parameters 290
_refine_ls_number_reflns 3826
_refine_ls_number_restraints 0
_refine_ls_restrained_S_all 1.051
_refine_ls_R_factor_all 0.0607
_refine_ls_R_factor_gt 0.0457
_refine_ls_shift/su_max 0.000
_refine_ls_shift/su_mean 0.000
_refine_ls_structure_factor_coef Fsqd
_refine_ls_weighting_details 'calc w=1/[\s^2^(Fo^2^)+(0.0248P)^2^+0.3165P] where P=(Fo^2^+2Fc^2^)/3'
_refine_ls_weighting_scheme calc
_refine_ls_wR_factor_gt 0.1058
_refine_ls_wR_factor_ref 0.1160
_reflns_number_gt 3056
_reflns_number_total 3826
_reflns_threshold_expression >2sigma(I)
_cod_data_source_file cg060009ysi20060107_045953.cif
_cod_data_source_block compound_6
_cod_depositor_comments
;
The following automatic conversions were performed:

'_symmetry_cell_setting' value 'Orthorhombic' changed to
'orthorhombic' according to
/usr/data/users/saulius/automatic-downloads/retrospective/ACS/lib/dictionaries/cif_core.dic
dictionary named 'cif_core.dic' version 2.4.2 from
2011-04-26.

'_exptl_absorpt_correction_type' value 'MULTI-SCAN'
changed to 'multi-scan' according to
/usr/data/users/saulius/automatic-downloads/retrospective/ACS/lib/dictionaries/cif_core.dic
dictionary named 'cif_core.dic' version 2.4.2 from 2011-04-26.

Automatic conversion script
Id: cif_fix_values 2281 2013-09-26 08:29:07Z andrius 

The following automatic conversions were performed:

'_exptl_crystal_density_meas' value 'NONE' was changed to '?' - the
value is perceived as not measured.

Automatic conversion script
Id: cif_fix_values 3008 2015-01-20 13:52:24Z robertas 
;
_cod_original_cell_volume 2170.7(8)
_cod_original_sg_symbol_Hall P2ac2ab
_cod_original_sg_symbol_H-M P2(1)2(1)2(1)
_cod_database_code 4511467

loop_
_symmetry_equiv_pos_as_xyz
'x, y, z'
'-x+1/2, -y, z+1/2'
'-x, y+1/2, -z+1/2'
'x+1/2, -y+1/2, -z'

loop_
_atom_site_label
_atom_site_type_symbol
_atom_site_fract_x
_atom_site_fract_y
_atom_site_fract_z
_atom_site_U_iso_or_equiv
_atom_site_adp_type
_atom_site_occupancy
_atom_site_symmetry_multiplicity
_atom_site_calc_flag
_atom_site_refinement_flags
O1 O 1.1967(2) 0.07610(15) 0.06176(8) 0.0535(5) Uani 1 1 d .
O2 O 1.2000(2) 0.13991(17) 0.15607(7) 0.0553(5) Uani 1 1 d .
O3 O 0.9740(3) 0.32961(15) 0.10814(8) 0.0608(5) Uani 1 1 d .
O4 O 0.8800(3) 0.31982(15) 0.20180(8) 0.0659(6) Uani 1 1 d .
N1 N 0.4151(4) 0.2332(2) 0.01658(10) 0.0773(8) Uani 1 1 d .
H1A H 0.4541 0.2349 -0.0192 0.093 Uiso 1 1 calc R
H1B H 0.3548 0.1777 0.0276 0.093 Uiso 1 1 calc R
N2 N 0.3909(3) 0.3207(2) 0.11107(9) 0.0577(6) Uani 1 1 d .
H2 H 0.3265 0.2726 0.1275 0.069 Uiso 1 1 calc R
N3 N 0.5386(3) 0.4065(2) 0.04354(9) 0.0584(6) Uani 1 1 d .
H3A H 0.5849 0.4220 0.0099 0.070 Uiso 1 1 calc R
N4 N 1.0438(3) 0.0390(2) 0.26352(9) 0.0633(7) Uani 1 1 d .
H4A H 1.0845 -0.0270 0.2696 0.076 Uiso 1 1 calc R
H4B H 1.0565 0.0719 0.2294 0.076 Uiso 1 1 calc R
N5 N 0.8957(3) 0.19303(18) 0.30311(9) 0.0553(6) Uani 1 1 d .
H5A H 0.8988 0.2370 0.2723 0.066 Uiso 1 1 calc R
N6 N 0.9357(3) 0.04625(17) 0.36110(9) 0.0502(5) Uani 1 1 d .
H6A H 0.9683 -0.0188 0.3735 0.060 Uiso 1 1 calc R
C1 C 0.4477(4) 0.3158(2) 0.05446(11) 0.0563(7) Uani 1 1 d .
C2 C 0.5469(3) 0.4724(2) 0.09546(12) 0.0554(7) Uani 1 1 d .
C3 C 0.6258(4) 0.5722(3) 0.10730(15) 0.0693(8) Uani 1 1 d .
H3 H 0.6880 0.6087 0.0783 0.083 Uiso 1 1 calc R
C4 C 0.6080(5) 0.6155(3) 0.16427(16) 0.0793(10) Uani 1 1 d .
H4 H 0.6576 0.6839 0.1738 0.095 Uiso 1 1 calc R
C5 C 0.5186(5) 0.5604(3) 0.20759(15) 0.0839(10) Uani 1 1 d .
H5 H 0.5128 0.5910 0.2460 0.101 Uiso 1 1 calc R
C6 C 0.4374(4) 0.4606(3) 0.19539(13) 0.0715(9) Uani 1 1 d .
H6 H 0.3743 0.4247 0.2243 0.086 Uiso 1 1 calc R
C7 C 0.4544(3) 0.4170(3) 0.13852(12) 0.0542(7) Uani 1 1 d .
C8 C 0.9624(3) 0.0898(2) 0.30642(11) 0.0502(6) Uani 1 1 d .
C9 C 0.8206(3) 0.2177(2) 0.35751(11) 0.0508(7) Uani 1 1 d .
C10 C 0.7364(4) 0.3107(2) 0.37716(12) 0.0606(7) Uani 1 1 d .
H10 H 0.7198 0.3730 0.3524 0.073 Uiso 1 1 calc R
C11 C 0.6773(4) 0.3082(3) 0.43499(14) 0.0644(8) Uani 1 1 d .
H11 H 0.6198 0.3701 0.4496 0.077 Uiso 1 1 calc R
C12 C 0.7021(4) 0.2153(3) 0.47180(13) 0.0649(8) Uani 1 1 d .
H12 H 0.6610 0.2162 0.5107 0.078 Uiso 1 1 calc R
C13 C 0.7863(4) 0.1213(2) 0.45217(11) 0.0569(7) Uani 1 1 d .
H13 H 0.8017 0.0588 0.4769 0.068 Uiso 1 1 calc R
C14 C 0.8463(3) 0.1238(2) 0.39465(12) 0.0483(6) Uani 1 1 d .
C15 C 0.9508(3) 0.0767(2) 0.11678(10) 0.0443(6) Uani 1 1 d .
C16 C 0.8488(3) 0.1601(2) 0.13911(10) 0.0457(6) Uani 1 1 d .
C17 C 0.6860(4) 0.1350(3) 0.14855(12) 0.0588(7) Uani 1 1 d .
H17 H 0.6175 0.1901 0.1642 0.071 Uiso 1 1 calc R
C18 C 0.6251(4) 0.0293(3) 0.13498(13) 0.0673(8) Uani 1 1 d .
H18 H 0.5158 0.0136 0.1410 0.081 Uiso 1 1 calc R
C19 C 0.7262(4) -0.0526(3) 0.11258(13) 0.0653(8) Uani 1 1 d .
H19 H 0.6855 -0.1239 0.1035 0.078 Uiso 1 1 calc R
C20 C 0.8886(4) -0.0294(2) 0.10351(12) 0.0554(7) Uani 1 1 d .
H20 H 0.9567 -0.0853 0.0884 0.066 Uiso 1 1 calc R
C21 C 1.1290(3) 0.0997(2) 0.11113(11) 0.0457(6) Uani 1 1 d .
C22 C 0.9080(4) 0.2785(2) 0.15044(11) 0.0492(6) Uani 1 1 d .

loop_
_atom_site_aniso_label
_atom_site_aniso_U_11
_atom_site_aniso_U_22
_atom_site_aniso_U_33
_atom_site_aniso_U_23
_atom_site_aniso_U_13
_atom_site_aniso_U_12
O1 0.0583(11) 0.0592(11) 0.0431(9) 0.0001(8) 0.0013(9) 0.0039(10)
O2 0.0564(12) 0.0688(12) 0.0408(9) 0.0020(9) -0.0050(8) -0.0086(10)
O3 0.0921(15) 0.0470(10) 0.0432(9) 0.0049(8) 0.0038(10) -0.0062(10)
O4 0.1062(17) 0.0465(11) 0.0449(10) 0.0015(8) 0.0078(10) 0.0026(11)
N1 0.099(2) 0.0847(18) 0.0480(13) -0.0020(13) 0.0089(14) -0.0289(17)
N2 0.0558(13) 0.0737(16) 0.0437(11) 0.0080(11) 0.0025(11) -0.0064(13)
N3 0.0636(14) 0.0668(15) 0.0447(12) 0.0066(11) 0.0064(11) -0.0067(13)
N4 0.0869(18) 0.0591(14) 0.0440(12) 0.0080(11) 0.0064(12) 0.0113(14)
N5 0.0709(15) 0.0494(13) 0.0455(12) 0.0111(10) 0.0010(11) 0.0018(12)
N6 0.0650(14) 0.0434(12) 0.0423(11) 0.0073(9) 0.0010(10) 0.0008(11)
C1 0.0578(17) 0.0701(18) 0.0409(14) 0.0067(13) 0.0012(12) -0.0024(16)
C2 0.0516(16) 0.0636(17) 0.0510(15) 0.0068(13) -0.0004(13) 0.0049(14)
C3 0.0724(19) 0.0682(19) 0.0674(18) 0.0067(16) 0.0016(16) -0.0040(17)
C4 0.093(2) 0.067(2) 0.078(2) -0.0097(17) -0.004(2) -0.0048(19)
C5 0.100(3) 0.091(3) 0.0606(19) -0.0167(18) -0.004(2) 0.012(2)
C6 0.073(2) 0.090(2) 0.0515(16) 0.0015(16) 0.0062(15) 0.0101(19)
C7 0.0492(14) 0.0641(17) 0.0492(14) 0.0053(13) -0.0012(13) 0.0088(15)
C8 0.0633(16) 0.0455(14) 0.0417(13) 0.0043(12) -0.0043(13) -0.0030(13)
C9 0.0555(16) 0.0492(16) 0.0477(14) 0.0046(11) -0.0028(12) -0.0018(13)
C10 0.0702(19) 0.0472(16) 0.0643(18) 0.0066(13) -0.0022(15) 0.0030(14)
C11 0.0666(19) 0.0552(17) 0.0716(19) -0.0075(15) 0.0062(16) -0.0004(15)
C12 0.080(2) 0.0625(19) 0.0526(16) -0.0017(14) 0.0093(15) -0.0062(17)
C13 0.075(2) 0.0500(16) 0.0459(15) 0.0032(12) -0.0020(14) -0.0046(15)
C14 0.0566(16) 0.0443(14) 0.0439(13) 0.0031(11) -0.0045(12) -0.0076(12)
C15 0.0528(14) 0.0446(14) 0.0355(12) 0.0020(10) -0.0057(11) -0.0017(13)
C16 0.0540(17) 0.0452(14) 0.0379(12) 0.0056(10) -0.0039(11) 0.0022(12)
C17 0.0571(18) 0.0628(18) 0.0564(16) -0.0023(14) 0.0041(14) 0.0042(15)
C18 0.0540(17) 0.083(2) 0.0653(18) -0.0055(17) 0.0017(15) -0.0151(17)
C19 0.071(2) 0.0626(19) 0.0623(18) -0.0083(15) -0.0052(16) -0.0171(16)
C20 0.0626(17) 0.0522(16) 0.0514(15) -0.0067(12) -0.0046(13) 0.0012(14)
C21 0.0539(15) 0.0432(14) 0.0401(13) 0.0042(11) -0.0049(12) 0.0041(12)
C22 0.0652(17) 0.0437(14) 0.0388(13) 0.0049(11) -0.0022(12) 0.0033(13)

loop_
_atom_type_symbol
_atom_type_description
_atom_type_scat_dispersion_real
_atom_type_scat_dispersion_imag
_atom_type_scat_source
C C 0.0033 0.0016 'International Tables Vol C Tables 4.2.6.8 and 6.1.1.4'
H H 0.0000 0.0000 'International Tables Vol C Tables 4.2.6.8 and 6.1.1.4'
N N 0.0061 0.0033 'International Tables Vol C Tables 4.2.6.8 and 6.1.1.4'
O O 0.0106 0.0060 'International Tables Vol C Tables 4.2.6.8 and 6.1.1.4'

loop_
_geom_angle_atom_site_label_1
_geom_angle_atom_site_label_2
_geom_angle_atom_site_label_3
_geom_angle
C1 N1 H1A 120.0
C1 N1 H1B 120.0
H1A N1 H1B 120.0
C1 N2 C7 108.3(2)
C1 N2 H2 125.8
C7 N2 H2 125.8
C1 N3 C2 109.0(2)
C1 N3 H3A 125.5
C2 N3 H3A 125.5
C8 N4 H4A 120.0
C8 N4 H4B 120.0
H4A N4 H4B 120.0
C8 N5 C9 109.0(2)
C8 N5 H5A 125.5
C9 N5 H5A 125.5
C8 N6 C14 108.8(2)
C8 N6 H6A 125.6
C14 N6 H6A 125.6
N1 C1 N3 126.5(2)
N1 C1 N2 124.1(3)
N3 C1 N2 109.4(2)
C3 C2 C7 122.2(3)
C3 C2 N3 131.4(3)
C7 C2 N3 106.4(2)
C2 C3 C4 116.5(3)
C2 C3 H3 121.8
C4 C3 H3 121.8
C3 C4 C5 121.8(3)
C3 C4 H4 119.1
C5 C4 H4 119.1
C4 C5 C6 121.7(3)
C4 C5 H5 119.2
C6 C5 H5 119.2
C7 C6 C5 116.8(3)
C7 C6 H6 121.6
C5 C6 H6 121.6
C6 C7 C2 121.0(3)
C6 C7 N2 132.2(3)
C2 C7 N2 106.8(2)
N4 C8 N6 124.8(2)
N4 C8 N5 125.9(2)
N6 C8 N5 109.4(2)
C10 C9 N5 132.2(2)
C10 C9 C14 121.5(2)
N5 C9 C14 106.3(2)
C9 C10 C11 117.5(3)
C9 C10 H10 121.3
C11 C10 H10 121.3
C10 C11 C12 121.2(3)
C10 C11 H11 119.4
C12 C11 H11 119.4
C13 C12 C11 121.6(3)
C13 C12 H12 119.2
C11 C12 H12 119.2
C14 C13 C12 117.3(2)
C14 C13 H13 121.3
C12 C13 H13 121.3
C13 C14 N6 132.6(2)
C13 C14 C9 120.9(3)
N6 C14 C9 106.5(2)
C20 C15 C16 119.6(2)
C20 C15 C21 120.5(2)
C16 C15 C21 119.7(2)
C15 C16 C17 119.2(2)
C15 C16 C22 121.6(2)
C17 C16 C22 119.2(3)
C18 C17 C16 120.8(3)
C18 C17 H17 119.6
C16 C17 H17 119.6
C19 C18 C17 119.7(3)
C19 C18 H18 120.1
C17 C18 H18 120.1
C18 C19 C20 120.2(3)
C18 C19 H19 119.9
C20 C19 H19 119.9
C19 C20 C15 120.5(3)
C19 C20 H20 119.8
C15 C20 H20 119.8
O2 C21 O1 124.8(2)
O2 C21 C15 117.4(2)
O1 C21 C15 117.8(2)
O3 C22 O4 125.3(2)
O3 C22 C16 117.8(2)
O4 C22 C16 116.8(2)

loop_
_geom_bond_atom_site_label_1
_geom_bond_atom_site_label_2
_geom_bond_distance
O1 C21 1.264(3)
O2 C21 1.253(3)
O3 C22 1.244(3)
O4 C22 1.265(3)
N1 C1 1.317(4)
N1 H1A 0.8600
N1 H1B 0.8600
N2 C1 1.346(3)
N2 C7 1.394(4)
N2 H2 0.8600
N3 C1 1.331(3)
N3 C2 1.395(3)
N3 H3A 0.8600
N4 C8 1.313(3)
N4 H4A 0.8600
N4 H4B 0.8600
N5 C8 1.340(3)
N5 C9 1.392(3)
N5 H5A 0.8600
N6 C8 1.340(3)
N6 C14 1.394(3)
N6 H6A 0.8600
C2 C3 1.372(4)
C2 C7 1.390(4)
C3 C4 1.376(5)
C3 H3 0.9300
C4 C5 1.378(5)
C4 H4 0.9300
C5 C6 1.383(5)
C5 H5 0.9300
C6 C7 1.374(4)
C6 H6 0.9300
C9 C10 1.371(4)
C9 C14 1.400(4)
C10 C11 1.377(4)
C10 H10 0.9300
C11 C12 1.386(4)
C11 H11 0.9300
C12 C13 1.381(4)
C12 H12 0.9300
C13 C14 1.373(4)
C13 H13 0.9300
C15 C20 1.386(4)
C15 C16 1.388(4)
C15 C21 1.500(4)
C16 C17 1.392(4)
C16 C22 1.503(4)
C17 C18 1.380(4)
C17 H17 0.9300
C18 C19 1.372(5)
C18 H18 0.9300
C19 C20 1.383(5)
C19 H19 0.9300
C20 H20 0.9300

loop_
_geom_torsion_atom_site_label_1
_geom_torsion_atom_site_label_2
_geom_torsion_atom_site_label_3
_geom_torsion_atom_site_label_4
_geom_torsion
C2 N3 C1 N1 -178.6(3)
C2 N3 C1 N2 2.0(3)
C7 N2 C1 N1 177.9(3)
C7 N2 C1 N3 -2.6(3)
C1 N3 C2 C3 179.3(3)
C1 N3 C2 C7 -0.6(3)
C7 C2 C3 C4 -0.3(5)
N3 C2 C3 C4 179.8(3)
C2 C3 C4 C5 1.4(5)
C3 C4 C5 C6 -2.4(6)
C4 C5 C6 C7 2.1(5)
C5 C6 C7 C2 -1.0(4)
C5 C6 C7 N2 -179.7(3)
C3 C2 C7 C6 0.2(4)
N3 C2 C7 C6 -179.9(3)
C3 C2 C7 N2 179.1(3)
N3 C2 C7 N2 -1.0(3)
C1 N2 C7 C6 -179.0(3)
C1 N2 C7 C2 2.2(3)
C14 N6 C8 N4 179.6(3)
C14 N6 C8 N5 0.7(3)
C9 N5 C8 N4 -179.7(3)
C9 N5 C8 N6 -0.7(3)
C8 N5 C9 C10 179.9(3)
C8 N5 C9 C14 0.5(3)
N5 C9 C10 C11 -179.6(3)
C14 C9 C10 C11 -0.2(4)
C9 C10 C11 C12 0.0(5)
C10 C11 C12 C13 -0.2(5)
C11 C12 C13 C14 0.6(5)
C12 C13 C14 N6 179.5(3)
C12 C13 C14 C9 -0.8(4)
C8 N6 C14 C13 179.4(3)
C8 N6 C14 C9 -0.4(3)
C10 C9 C14 C13 0.6(4)
N5 C9 C14 C13 -179.8(2)
C10 C9 C14 N6 -179.6(3)
N5 C9 C14 N6 -0.1(3)
C20 C15 C16 C17 0.9(3)
C21 C15 C16 C17 -175.0(2)
C20 C15 C16 C22 -176.0(2)
C21 C15 C16 C22 8.1(3)
C15 C16 C17 C18 -1.2(4)
C22 C16 C17 C18 175.8(2)
C16 C17 C18 C19 0.8(4)
C17 C18 C19 C20 -0.1(5)
C18 C19 C20 C15 -0.2(4)
C16 C15 C20 C19 -0.2(4)
C21 C15 C20 C19 175.6(3)
C20 C15 C21 O2 -126.3(3)
C16 C15 C21 O2 49.6(3)
C20 C15 C21 O1 53.1(3)
C16 C15 C21 O1 -131.1(2)
C15 C16 C22 O3 54.6(3)
C17 C16 C22 O3 -122.3(3)
C15 C16 C22 O4 -128.4(3)
C17 C16 C22 O4 54.7(4)
